data_4024949
loop_
_publ_author_name
'Craig J. Richmond'
'Roslyn M. Eadie'
'Alexis D. C. Parenty'
'Leroy Cronin'

_publ_contact_author_address
;Department of Chemistry
The University of Glasgow
Glasgow G12 8QQ
Scotland, UK
;
_publ_contact_author_email l.cronin@chem.gla.ac.uk
_publ_contact_author_fax +44-141-330-4888
_publ_contact_author_name 'Leroy Cronin'
_publ_contact_author_phone +44-141-330-6650
_publ_section_title
;
Fine Tuning Reactivity: Synthesis and Isolation of
1,2,3,12b-Tetrahydroimidazo[1,2-f]phenanthridines
;
_journal_name_full 'Journal of Organic Chemistry'
_journal_page_first 8196
_journal_page_last 8202
_journal_paper_doi 10.1021/jo901622e
_journal_volume 74
_journal_year 2009
_chemical_formula_moiety 'C21 H17 F N2'
_chemical_formula_sum 'C21 H17 F N2'
_chemical_formula_weight 316.37
_chemical_name_systematic
;
 ?
;
_space_group_IT_number 14
_symmetry_cell_setting monoclinic
_symmetry_space_group_name_Hall '-P 2ybc'
_symmetry_space_group_name_H-M 'P 1 21/c 1'
_atom_sites_solution_hydrogens geom
_atom_sites_solution_primary direct
_atom_sites_solution_secondary difmap
_audit_creation_method SHELXL-97
_cell_angle_alpha 90.00
_cell_angle_beta 93.878(2)
_cell_angle_gamma 90.00
_cell_formula_units_Z 8
_cell_length_a 7.8862(2)
_cell_length_b 39.4824(12)
_cell_length_c 10.0829(3)
_cell_measurement_reflns_used 31098
_cell_measurement_temperature 100(2)
_cell_measurement_theta_max 23.4
_cell_measurement_theta_min 2.0
_cell_volume 3132.29(16)
_computing_cell_refinement Apex
_computing_data_collection Apex
_computing_data_reduction Apex
_computing_molecular_graphics Mercury
_computing_publication_material Wingx
_computing_structure_refinement 'SHELXL-97 (Sheldrick, 1997)'
_computing_structure_solution 'SHELXS-97 (Sheldrick,1997)'
_diffrn_ambient_temperature 100(2)
_diffrn_measured_fraction_theta_full 0.995
_diffrn_measured_fraction_theta_max 0.995
_diffrn_measurement_device_type 'Bruker Apex CCD'
_diffrn_measurement_method '\w & \p scans'
_diffrn_radiation_monochromator graphite
_diffrn_radiation_source 'fine-focus sealed tube'
_diffrn_radiation_type MoK\a
_diffrn_radiation_wavelength 0.71073
_diffrn_reflns_av_R_equivalents 0.0762
_diffrn_reflns_av_sigmaI/netI 0.0772
_diffrn_reflns_limit_h_max 8
_diffrn_reflns_limit_h_min -8
_diffrn_reflns_limit_k_max 43
_diffrn_reflns_limit_k_min -41
_diffrn_reflns_limit_l_max 11
_diffrn_reflns_limit_l_min -11
_diffrn_reflns_number 19890
_diffrn_reflns_theta_full 23.24
_diffrn_reflns_theta_max 23.24
_diffrn_reflns_theta_min 2.06
_diffrn_standards_decay_% 0
_exptl_absorpt_coefficient_mu 0.088
_exptl_absorpt_correction_T_max 0.996
_exptl_absorpt_correction_T_min 0.982
_exptl_absorpt_correction_type empirical
_exptl_absorpt_process_details SADABS
_exptl_crystal_colour colorless
_exptl_crystal_density_diffrn 1.342
_exptl_crystal_density_method 'not measured'
_exptl_crystal_description block
_exptl_crystal_F_000 1328
_exptl_crystal_size_max 0.16
_exptl_crystal_size_mid 0.14
_exptl_crystal_size_min 0.10
_refine_diff_density_max 0.182
_refine_diff_density_min -0.202
_refine_diff_density_rms 0.047
_refine_ls_extinction_method none
_refine_ls_goodness_of_fit_ref 0.957
_refine_ls_hydrogen_treatment constr
_refine_ls_matrix_type full
_refine_ls_number_parameters 433
_refine_ls_number_reflns 4474
_refine_ls_number_restraints 0
_refine_ls_restrained_S_all 0.957
_refine_ls_R_factor_all 0.1018
_refine_ls_R_factor_gt 0.0485
_refine_ls_shift/su_max 0.001
_refine_ls_shift/su_mean 0.000
_refine_ls_structure_factor_coef Fsqd
_refine_ls_weighting_details 'calc w=1/[\s^2^(Fo^2^)+(0.0448P)^2^+2.4635P] where P=(Fo^2^+2Fc^2^)/3'
_refine_ls_weighting_scheme calc
_refine_ls_wR_factor_gt 0.0912
_refine_ls_wR_factor_ref 0.1161
_reflns_number_gt 2923
_reflns_number_total 4474
_reflns_threshold_expression >2sigma(I)
_cod_data_source_file jo901622e_si_001.cif
_cod_data_source_block crj0375f
_cod_original_sg_symbol_Hall -P2ybc
_cod_original_sg_symbol_H-M P21/c
_cod_database_code 4024949

loop_
_symmetry_equiv_pos_as_xyz
'x, y, z'
'-x, y+1/2, -z+1/2'
'-x, -y, -z'
'x, -y-1/2, z-1/2'

loop_
_atom_site_label
_atom_site_type_symbol
_atom_site_fract_x
_atom_site_fract_y
_atom_site_fract_z
_atom_site_U_iso_or_equiv
_atom_site_adp_type
_atom_site_occupancy
_atom_site_symmetry_multiplicity
_atom_site_calc_flag
_atom_site_refinement_flags
_atom_site_disorder_assembly
_atom_site_disorder_group
F2 F 1.1009(2) 0.49236(4) 0.82582(18) 0.0426(5) Uani 1 1 d . . .
F1 F 0.5277(2) 0.47837(4) 0.1849(2) 0.0570(6) Uani 1 1 d . . .
N1 N 0.7351(3) 0.66548(6) 0.6211(2) 0.0256(6) Uani 1 1 d . . .
N2 N 0.7963(3) 0.60886(6) 0.6142(2) 0.0259(6) Uani 1 1 d . . .
N3 N 0.2111(3) 0.65851(6) 0.2855(2) 0.0265(6) Uani 1 1 d . . .
N4 N 0.2676(3) 0.60241(6) 0.3271(2) 0.0273(6) Uani 1 1 d . . .
C1 C 0.7026(4) 0.69478(7) 0.6935(3) 0.0264(7) Uani 1 1 d . . .
C2 C 0.7862(4) 0.72528(8) 0.6753(3) 0.0323(8) Uani 1 1 d . . .
H2 H 0.8653 0.7270 0.6113 0.039 Uiso 1 1 calc R . .
C3 C 0.7515(4) 0.75309(8) 0.7526(3) 0.0336(8) Uani 1 1 d . . .
H3 H 0.8070 0.7735 0.7399 0.040 Uiso 1 1 calc R . .
C4 C 0.6347(4) 0.75079(8) 0.8488(3) 0.0312(8) Uani 1 1 d . . .
H4 H 0.6150 0.7693 0.9029 0.037 Uiso 1 1 calc R . .
C5 C 0.5473(4) 0.72071(7) 0.8636(3) 0.0274(8) Uani 1 1 d . . .
H5 H 0.4672 0.7194 0.9271 0.033 Uiso 1 1 calc R . .
C6 C 0.5766(3) 0.69249(7) 0.7859(3) 0.0220(7) Uani 1 1 d . . .
C7 C 0.4837(3) 0.66034(7) 0.7942(3) 0.0212(7) Uani 1 1 d . . .
C8 C 0.3213(4) 0.65832(7) 0.8416(3) 0.0252(7) Uani 1 1 d . . .
H8 H 0.2692 0.6778 0.8709 0.030 Uiso 1 1 calc R . .
C9 C 0.2378(4) 0.62762(8) 0.8454(3) 0.0274(8) Uani 1 1 d . . .
H9 H 0.1304 0.6265 0.8780 0.033 Uiso 1 1 calc R . .
C10 C 0.3133(4) 0.59845(7) 0.8008(3) 0.0253(7) Uani 1 1 d . . .
H10 H 0.2563 0.5779 0.8030 0.030 Uiso 1 1 calc R . .
C11 C 0.4732(4) 0.59996(7) 0.7532(3) 0.0235(7) Uani 1 1 d . . .
H11 H 0.5238 0.5803 0.7236 0.028 Uiso 1 1 calc R . .
C12 C 0.5589(3) 0.63059(7) 0.7492(3) 0.0203(7) Uani 1 1 d . . .
C13 C 0.7347(4) 0.63470(7) 0.7020(3) 0.0234(7) Uani 1 1 d . . .
H13 H 0.8161 0.6373 0.7792 0.028 Uiso 1 1 calc R . .
C14 C 0.8815(4) 0.66271(8) 0.5411(3) 0.0328(8) Uani 1 1 d . . .
H14A H 0.9866 0.6677 0.5928 0.039 Uiso 1 1 calc R . .
H14B H 0.8707 0.6775 0.4643 0.039 Uiso 1 1 calc R . .
C15 C 0.8714(4) 0.62576(8) 0.5011(3) 0.0331(8) Uani 1 1 d . . .
H15A H 0.7998 0.6228 0.4198 0.040 Uiso 1 1 calc R . .
H15B H 0.9835 0.6168 0.4879 0.040 Uiso 1 1 calc R . .
C16 C 0.8743(4) 0.57970(7) 0.6692(3) 0.0253(7) Uani 1 1 d . . .
C17 C 0.8663(4) 0.57135(7) 0.8038(3) 0.0253(7) Uani 1 1 d . . .
H17 H 0.8093 0.5857 0.8587 0.030 Uiso 1 1 calc R . .
C18 C 0.9413(4) 0.54217(7) 0.8569(3) 0.0290(8) Uani 1 1 d . . .
H18 H 0.9349 0.5369 0.9464 0.035 Uiso 1 1 calc R . .
C19 C 1.0254(4) 0.52119(7) 0.7745(3) 0.0311(8) Uani 1 1 d . . .
C20 C 1.0366(4) 0.52829(8) 0.6423(3) 0.0343(8) Uani 1 1 d . . .
H20 H 1.0950 0.5138 0.5888 0.041 Uiso 1 1 calc R . .
C21 C 0.9601(4) 0.55721(8) 0.5896(3) 0.0319(8) Uani 1 1 d . . .
H21 H 0.9656 0.5618 0.4996 0.038 Uiso 1 1 calc R . .
C22 C 0.1725(4) 0.68479(7) 0.1955(3) 0.0265(7) Uani 1 1 d . . .
C23 C 0.2626(4) 0.71496(8) 0.1956(3) 0.0333(8) Uani 1 1 d . . .
H23 H 0.3505 0.7188 0.2601 0.040 Uiso 1 1 calc R . .
C24 C 0.2223(4) 0.73947(8) 0.1003(3) 0.0338(8) Uani 1 1 d . . .
H24 H 0.2838 0.7596 0.1007 0.041 Uiso 1 1 calc R . .
C25 C 0.0912(4) 0.73413(7) 0.0044(3) 0.0298(8) Uani 1 1 d . . .
H25 H 0.0672 0.7502 -0.0617 0.036 Uiso 1 1 calc R . .
C26 C -0.0044(4) 0.70472(7) 0.0075(3) 0.0265(7) Uani 1 1 d . . .
H26 H -0.0948 0.7016 -0.0554 0.032 Uiso 1 1 calc R . .
C27 C 0.0322(3) 0.67981(7) 0.1028(3) 0.0222(7) Uani 1 1 d . . .
C28 C -0.0691(4) 0.64856(7) 0.1160(3) 0.0212(7) Uani 1 1 d . . .
C29 C -0.2413(4) 0.64643(7) 0.0743(3) 0.0240(7) Uani 1 1 d . . .
H29 H -0.2963 0.6652 0.0355 0.029 Uiso 1 1 calc R . .
C30 C -0.3308(4) 0.61676(7) 0.0901(3) 0.0267(8) Uani 1 1 d . . .
H30 H -0.4450 0.6156 0.0608 0.032 Uiso 1 1 calc R . .
C31 C -0.2513(4) 0.58888(7) 0.1494(3) 0.0258(7) Uani 1 1 d . . .
H31 H -0.3117 0.5689 0.1595 0.031 Uiso 1 1 calc R . .
C32 C -0.0812(4) 0.59083(7) 0.1935(3) 0.0237(7) Uani 1 1 d . . .
H32 H -0.0280 0.5721 0.2339 0.028 Uiso 1 1 calc R . .
C33 C 0.0101(4) 0.62025(7) 0.1783(3) 0.0216(7) Uani 1 1 d . . .
C34 C 0.1949(3) 0.62503(7) 0.2236(3) 0.0228(7) Uani 1 1 d . . .
H34 H 0.2640 0.6242 0.1465 0.027 Uiso 1 1 calc R . .
C35 C 0.3689(4) 0.65816(8) 0.3700(3) 0.0335(8) Uani 1 1 d . . .
H35A H 0.3696 0.6756 0.4377 0.040 Uiso 1 1 calc R . .
H35B H 0.4674 0.6609 0.3183 0.040 Uiso 1 1 calc R . .
C36 C 0.3626(4) 0.62303(8) 0.4299(3) 0.0344(8) Uani 1 1 d . . .
H36A H 0.4763 0.6141 0.4489 0.041 Uiso 1 1 calc R . .
H36B H 0.3042 0.6234 0.5116 0.041 Uiso 1 1 calc R . .
C37 C 0.3345(4) 0.57127(8) 0.2898(3) 0.0294(8) Uani 1 1 d . . .
C38 C 0.4361(4) 0.55204(8) 0.3805(3) 0.0400(9) Uani 1 1 d . . .
H38 H 0.4598 0.5601 0.4664 0.048 Uiso 1 1 calc R . .
C39 C 0.5021(4) 0.52112(9) 0.3439(4) 0.0450(10) Uani 1 1 d . . .
H39 H 0.5716 0.5087 0.4042 0.054 Uiso 1 1 calc R . .
C40 C 0.4641(4) 0.50909(8) 0.2186(4) 0.0395(9) Uani 1 1 d . . .
C41 C 0.3634(4) 0.52670(8) 0.1272(3) 0.0351(8) Uani 1 1 d . . .
H41 H 0.3383 0.5179 0.0425 0.042 Uiso 1 1 calc R . .
C42 C 0.2991(4) 0.55781(7) 0.1624(3) 0.0287(8) Uani 1 1 d . . .
H42 H 0.2312 0.5700 0.1004 0.034 Uiso 1 1 calc R . .

loop_
_atom_site_aniso_label
_atom_site_aniso_U_11
_atom_site_aniso_U_22
_atom_site_aniso_U_33
_atom_site_aniso_U_23
_atom_site_aniso_U_13
_atom_site_aniso_U_12
F2 0.0402(12) 0.0307(11) 0.0566(12) -0.0021(9) 0.0012(9) 0.0084(9)
F1 0.0545(13) 0.0343(12) 0.0851(16) 0.0158(11) 0.0265(11) 0.0172(10)
N1 0.0248(15) 0.0280(15) 0.0244(14) 0.0035(12) 0.0054(12) -0.0006(12)
N2 0.0236(14) 0.0335(15) 0.0211(14) 0.0010(12) 0.0059(11) 0.0053(12)
N3 0.0212(14) 0.0315(16) 0.0258(14) -0.0050(12) -0.0066(12) 0.0021(12)
N4 0.0234(14) 0.0368(16) 0.0211(14) 0.0025(12) -0.0035(11) 0.0060(13)
C1 0.0238(18) 0.0281(19) 0.0266(18) 0.0064(15) -0.0030(15) 0.0020(16)
C2 0.033(2) 0.036(2) 0.0283(19) 0.0098(16) 0.0040(15) -0.0005(17)
C3 0.034(2) 0.030(2) 0.036(2) 0.0114(16) -0.0066(17) -0.0052(16)
C4 0.032(2) 0.0265(19) 0.0338(19) 0.0014(15) -0.0056(17) 0.0045(16)
C5 0.0227(18) 0.0290(19) 0.0302(19) 0.0053(15) -0.0007(14) 0.0032(16)
C6 0.0181(17) 0.0260(18) 0.0211(17) 0.0037(14) -0.0036(14) 0.0030(14)
C7 0.0142(17) 0.0298(18) 0.0192(16) 0.0043(14) -0.0011(13) 0.0004(15)
C8 0.0220(18) 0.0258(18) 0.0276(17) 0.0005(14) 0.0005(14) 0.0086(15)
C9 0.0175(17) 0.040(2) 0.0252(18) 0.0050(15) 0.0023(14) 0.0015(16)
C10 0.0217(18) 0.0296(19) 0.0244(17) 0.0014(14) -0.0002(14) -0.0029(15)
C11 0.0218(18) 0.0294(19) 0.0189(17) -0.0030(13) -0.0014(14) 0.0004(15)
C12 0.0197(17) 0.0264(18) 0.0143(16) 0.0007(13) -0.0021(13) 0.0017(15)
C13 0.0200(17) 0.0282(18) 0.0217(17) -0.0003(14) 0.0000(14) -0.0001(14)
C14 0.0262(18) 0.047(2) 0.0265(18) 0.0066(16) 0.0081(15) -0.0016(16)
C15 0.0284(19) 0.048(2) 0.0238(18) 0.0019(16) 0.0081(15) 0.0036(16)
C16 0.0178(18) 0.0299(18) 0.0280(19) -0.0042(15) 0.0011(14) 0.0004(15)
C17 0.0191(17) 0.0296(19) 0.0271(19) -0.0061(15) 0.0007(14) -0.0025(15)
C18 0.0229(18) 0.0307(19) 0.0331(19) -0.0010(16) 0.0006(15) -0.0030(16)
C19 0.0218(19) 0.0261(19) 0.044(2) -0.0013(17) -0.0049(16) 0.0017(15)
C20 0.0267(19) 0.038(2) 0.038(2) -0.0150(17) 0.0013(16) 0.0032(17)
C21 0.0265(19) 0.043(2) 0.0258(18) -0.0063(16) 0.0001(15) 0.0039(17)
C22 0.0228(18) 0.0255(19) 0.0315(19) -0.0059(15) 0.0044(15) 0.0021(15)
C23 0.0273(19) 0.035(2) 0.037(2) -0.0091(17) -0.0023(16) -0.0006(17)
C24 0.0267(19) 0.0281(19) 0.047(2) -0.0060(17) 0.0080(17) -0.0057(16)
C25 0.0286(19) 0.0242(19) 0.037(2) 0.0003(15) 0.0073(16) 0.0035(16)
C26 0.0244(18) 0.0294(19) 0.0255(18) -0.0041(15) 0.0007(14) 0.0038(15)
C27 0.0179(17) 0.0260(17) 0.0231(17) -0.0041(14) 0.0048(14) 0.0042(14)
C28 0.0217(18) 0.0246(17) 0.0178(16) -0.0036(13) 0.0034(14) 0.0019(15)
C29 0.0197(18) 0.0307(18) 0.0213(17) 0.0010(14) -0.0005(14) 0.0047(15)
C30 0.0164(17) 0.037(2) 0.0271(18) -0.0020(15) 0.0017(14) -0.0010(16)
C31 0.0262(19) 0.0298(18) 0.0221(17) -0.0016(14) 0.0059(14) -0.0040(15)
C32 0.0210(18) 0.0289(18) 0.0213(17) 0.0009(14) 0.0036(14) 0.0042(15)
C33 0.0195(17) 0.0280(18) 0.0174(16) -0.0042(14) 0.0029(13) 0.0003(15)
C34 0.0197(17) 0.0302(18) 0.0185(16) 0.0005(14) 0.0010(13) 0.0039(14)
C35 0.0268(19) 0.045(2) 0.0275(18) -0.0051(16) -0.0058(15) 0.0010(16)
C36 0.0243(18) 0.053(2) 0.0244(18) 0.0004(16) -0.0077(15) 0.0031(16)
C37 0.0219(18) 0.036(2) 0.031(2) 0.0066(16) 0.0074(15) 0.0024(16)
C38 0.034(2) 0.053(2) 0.034(2) 0.0179(18) 0.0076(17) 0.0127(18)
C39 0.036(2) 0.053(2) 0.048(3) 0.032(2) 0.0158(19) 0.0182(19)
C40 0.033(2) 0.027(2) 0.061(3) 0.0139(19) 0.0219(19) 0.0120(17)
C41 0.0270(19) 0.031(2) 0.049(2) 0.0011(17) 0.0105(17) -0.0010(17)
C42 0.0202(18) 0.0291(19) 0.037(2) 0.0065(15) 0.0053(15) 0.0021(15)

loop_
_atom_type_symbol
_atom_type_description
_atom_type_scat_dispersion_real
_atom_type_scat_dispersion_imag
_atom_type_scat_source
F F 0.0171 0.0103 'International Tables Vol C Tables 4.2.6.8 and 6.1.1.4'
N N 0.0061 0.0033 'International Tables Vol C Tables 4.2.6.8 and 6.1.1.4'
C C 0.0033 0.0016 'International Tables Vol C Tables 4.2.6.8 and 6.1.1.4'
H H 0.0000 0.0000 'International Tables Vol C Tables 4.2.6.8 and 6.1.1.4'

loop_
_geom_angle_atom_site_label_1
_geom_angle_atom_site_label_2
_geom_angle_atom_site_label_3
_geom_angle
_geom_angle_site_symmetry_1
_geom_angle_site_symmetry_3
_geom_angle_publ_flag
C1 N1 C14 122.0(2) . . ?
C1 N1 C13 112.8(2) . . ?
C14 N1 C13 106.2(2) . . ?
C16 N2 C13 119.4(2) . . ?
C16 N2 C15 119.2(2) . . ?
C13 N2 C15 108.7(2) . . ?
C22 N3 C35 121.7(2) . . ?
C22 N3 C34 112.6(2) . . ?
C35 N3 C34 106.7(2) . . ?
C37 N4 C34 118.8(2) . . ?
C37 N4 C36 119.3(2) . . ?
C34 N4 C36 108.6(2) . . ?
C2 C1 N1 122.8(3) . . ?
C2 C1 C6 120.2(3) . . ?
N1 C1 C6 117.0(3) . . ?
C3 C2 C1 119.9(3) . . ?
C3 C2 H2 120.0 . . ?
C1 C2 H2 120.0 . . ?
C4 C3 C2 120.6(3) . . ?
C4 C3 H3 119.7 . . ?
C2 C3 H3 119.7 . . ?
C3 C4 C5 119.4(3) . . ?
C3 C4 H4 120.3 . . ?
C5 C4 H4 120.3 . . ?
C4 C5 C6 121.5(3) . . ?
C4 C5 H5 119.2 . . ?
C6 C5 H5 119.2 . . ?
C5 C6 C1 118.2(3) . . ?
C5 C6 C7 123.9(3) . . ?
C1 C6 C7 117.9(3) . . ?
C8 C7 C12 118.6(3) . . ?
C8 C7 C6 122.7(3) . . ?
C12 C7 C6 118.7(2) . . ?
C9 C8 C7 120.6(3) . . ?
C9 C8 H8 119.7 . . ?
C7 C8 H8 119.7 . . ?
C8 C9 C10 120.3(3) . . ?
C8 C9 H9 119.8 . . ?
C10 C9 H9 119.8 . . ?
C11 C10 C9 120.0(3) . . ?
C11 C10 H10 120.0 . . ?
C9 C10 H10 120.0 . . ?
C10 C11 C12 120.4(3) . . ?
C10 C11 H11 119.8 . . ?
C12 C11 H11 119.8 . . ?
C11 C12 C7 120.2(3) . . ?
C11 C12 C13 124.3(3) . . ?
C7 C12 C13 115.5(2) . . ?
N2 C13 N1 103.2(2) . . ?
N2 C13 C12 118.0(2) . . ?
N1 C13 C12 107.6(2) . . ?
N2 C13 H13 109.2 . . ?
N1 C13 H13 109.2 . . ?
C12 C13 H13 109.2 . . ?
N1 C14 C15 101.0(2) . . ?
N1 C14 H14A 111.6 . . ?
C15 C14 H14A 111.6 . . ?
N1 C14 H14B 111.6 . . ?
C15 C14 H14B 111.6 . . ?
H14A C14 H14B 109.4 . . ?
N2 C15 C14 104.2(2) . . ?
N2 C15 H15A 110.9 . . ?
C14 C15 H15A 110.9 . . ?
N2 C15 H15B 110.9 . . ?
C14 C15 H15B 110.9 . . ?
H15A C15 H15B 108.9 . . ?
C21 C16 N2 120.6(3) . . ?
C21 C16 C17 117.4(3) . . ?
N2 C16 C17 121.9(3) . . ?
C18 C17 C16 121.5(3) . . ?
C18 C17 H17 119.2 . . ?
C16 C17 H17 119.2 . . ?
C19 C18 C17 118.6(3) . . ?
C19 C18 H18 120.7 . . ?
C17 C18 H18 120.7 . . ?
F2 C19 C20 118.8(3) . . ?
F2 C19 C18 119.2(3) . . ?
C20 C19 C18 122.0(3) . . ?
C19 C20 C21 119.2(3) . . ?
C19 C20 H20 120.4 . . ?
C21 C20 H20 120.4 . . ?
C20 C21 C16 121.2(3) . . ?
C20 C21 H21 119.4 . . ?
C16 C21 H21 119.4 . . ?
C23 C22 N3 123.2(3) . . ?
C23 C22 C27 119.9(3) . . ?
N3 C22 C27 116.9(3) . . ?
C24 C23 C22 120.4(3) . . ?
C24 C23 H23 119.8 . . ?
C22 C23 H23 119.8 . . ?
C25 C24 C23 120.3(3) . . ?
C25 C24 H24 119.9 . . ?
C23 C24 H24 119.9 . . ?
C24 C25 C26 119.6(3) . . ?
C24 C25 H25 120.2 . . ?
C26 C25 H25 120.2 . . ?
C25 C26 C27 121.4(3) . . ?
C25 C26 H26 119.3 . . ?
C27 C26 H26 119.3 . . ?
C26 C27 C22 118.3(3) . . ?
C26 C27 C28 124.3(3) . . ?
C22 C27 C28 117.3(2) . . ?
C29 C28 C33 118.7(3) . . ?
C29 C28 C27 122.8(3) . . ?
C33 C28 C27 118.5(2) . . ?
C30 C29 C28 120.6(3) . . ?
C30 C29 H29 119.7 . . ?
C28 C29 H29 119.7 . . ?
C31 C30 C29 120.3(3) . . ?
C31 C30 H30 119.8 . . ?
C29 C30 H30 119.8 . . ?
C30 C31 C32 119.7(3) . . ?
C30 C31 H31 120.2 . . ?
C32 C31 H31 120.2 . . ?
C33 C32 C31 120.7(3) . . ?
C33 C32 H32 119.6 . . ?
C31 C32 H32 119.6 . . ?
C32 C33 C28 120.0(3) . . ?
C32 C33 C34 124.8(3) . . ?
C28 C33 C34 115.2(2) . . ?
N4 C34 N3 103.2(2) . . ?
N4 C34 C33 117.6(2) . . ?
N3 C34 C33 107.3(2) . . ?
N4 C34 H34 109.4 . . ?
N3 C34 H34 109.4 . . ?
C33 C34 H34 109.4 . . ?
N3 C35 C36 101.0(2) . . ?
N3 C35 H35A 111.6 . . ?
C36 C35 H35A 111.6 . . ?
N3 C35 H35B 111.6 . . ?
C36 C35 H35B 111.6 . . ?
H35A C35 H35B 109.4 . . ?
N4 C36 C35 104.6(2) . . ?
N4 C36 H36A 110.8 . . ?
C35 C36 H36A 110.8 . . ?
N4 C36 H36B 110.8 . . ?
C35 C36 H36B 110.8 . . ?
H36A C36 H36B 108.9 . . ?
C38 C37 N4 120.8(3) . . ?
C38 C37 C42 117.6(3) . . ?
N4 C37 C42 121.6(3) . . ?
C39 C38 C37 120.9(3) . . ?
C39 C38 H38 119.6 . . ?
C37 C38 H38 119.6 . . ?
C40 C39 C38 119.3(3) . . ?
C40 C39 H39 120.3 . . ?
C38 C39 H39 120.3 . . ?
C39 C40 F1 118.6(3) . . ?
C39 C40 C41 122.0(3) . . ?
F1 C40 C41 119.4(3) . . ?
C40 C41 C42 119.0(3) . . ?
C40 C41 H41 120.5 . . ?
C42 C41 H41 120.5 . . ?
C41 C42 C37 121.2(3) . . ?
C41 C42 H42 119.4 . . ?
C37 C42 H42 119.4 . . ?

loop_
_geom_bond_atom_site_label_1
_geom_bond_atom_site_label_2
_geom_bond_distance
_geom_bond_site_symmetry_2
_geom_bond_publ_flag
F2 C19 1.370(3) . ?
F1 C40 1.364(3) . ?
N1 C1 1.401(4) . ?
N1 C14 1.456(4) . ?
N1 C13 1.464(3) . ?
N2 C16 1.402(4) . ?
N2 C13 1.456(3) . ?
N2 C15 1.479(4) . ?
N3 C22 1.399(4) . ?
N3 C35 1.460(3) . ?
N3 C34 1.464(3) . ?
N4 C37 1.399(4) . ?
N4 C34 1.461(3) . ?
N4 C36 1.481(4) . ?
C1 C2 1.391(4) . ?
C1 C6 1.411(4) . ?
C2 C3 1.385(4) . ?
C2 H2 0.9300 . ?
C3 C4 1.385(4) . ?
C3 H3 0.9300 . ?
C4 C5 1.386(4) . ?
C4 H4 0.9300 . ?
C5 C6 1.390(4) . ?
C5 H5 0.9300 . ?
C6 C7 1.471(4) . ?
C7 C8 1.399(4) . ?
C7 C12 1.405(4) . ?
C8 C9 1.381(4) . ?
C8 H8 0.9300 . ?
C9 C10 1.385(4) . ?
C9 H9 0.9300 . ?
C10 C11 1.380(4) . ?
C10 H10 0.9300 . ?
C11 C12 1.387(4) . ?
C11 H11 0.9300 . ?
C12 C13 1.504(4) . ?
C13 H13 0.9800 . ?
C14 C15 1.515(4) . ?
C14 H14A 0.9700 . ?
C14 H14B 0.9700 . ?
C15 H15A 0.9700 . ?
C15 H15B 0.9700 . ?
C16 C21 1.401(4) . ?
C16 C17 1.402(4) . ?
C17 C18 1.386(4) . ?
C17 H17 0.9300 . ?
C18 C19 1.375(4) . ?
C18 H18 0.9300 . ?
C19 C20 1.371(4) . ?
C20 C21 1.381(4) . ?
C20 H20 0.9300 . ?
C21 H21 0.9300 . ?
C22 C23 1.387(4) . ?
C22 C27 1.413(4) . ?
C23 C24 1.386(4) . ?
C23 H23 0.9300 . ?
C24 C25 1.383(4) . ?
C24 H24 0.9300 . ?
C25 C26 1.386(4) . ?
C25 H25 0.9300 . ?
C26 C27 1.391(4) . ?
C26 H26 0.9300 . ?
C27 C28 1.481(4) . ?
C28 C29 1.397(4) . ?
C28 C33 1.407(4) . ?
C29 C30 1.382(4) . ?
C29 H29 0.9300 . ?
C30 C31 1.382(4) . ?
C30 H30 0.9300 . ?
C31 C32 1.387(4) . ?
C31 H31 0.9300 . ?
C32 C33 1.381(4) . ?
C32 H32 0.9300 . ?
C33 C34 1.509(4) . ?
C34 H34 0.9800 . ?
C35 C36 1.515(4) . ?
C35 H35A 0.9700 . ?
C35 H35B 0.9700 . ?
C36 H36A 0.9700 . ?
C36 H36B 0.9700 . ?
C37 C38 1.398(4) . ?
C37 C42 1.401(4) . ?
C38 C39 1.387(4) . ?
C38 H38 0.9300 . ?
C39 C40 1.363(5) . ?
C39 H39 0.9300 . ?
C40 C41 1.366(4) . ?
C41 C42 1.384(4) . ?
C41 H41 0.9300 . ?
C42 H42 0.9300 . ?
